data_4067414
loop_
_publ_author_name
'Greger, Ingo'
'Kehr, Gerald'
'Fr\"ohlich, Roland'
'Erker, Gerhard'

_publ_section_title
;
 Functional Group Chemistry at the Group 4 Bent Metallocene Framework:
 [2+2] Cycloaddition of the Parent Bis(vinyl-Cp/vinyl-Ind)ZrCl2Systems
;
_journal_issue 4
_journal_name_full Organometallics
_journal_page_first 860
_journal_paper_doi 10.1021/om900939v
_journal_volume 29
_journal_year 2010
_chemical_formula_sum 'C14 H14 Cl2 Zr'
_chemical_formula_weight 344.37
_chemical_name_systematic
; 
 ? 
;
_space_group_IT_number 14
_symmetry_cell_setting monoclinic
_symmetry_space_group_name_Hall '-P 2yn'
_symmetry_space_group_name_H-M 'P 1 21/n 1'
_atom_sites_solution_hydrogens geom
_atom_sites_solution_primary direct
_atom_sites_solution_secondary difmap
_audit_creation_method SHELXL-97
_cell_angle_alpha 90.00
_cell_angle_beta 91.086(1)
_cell_angle_gamma 90.00
_cell_formula_units_Z 4
_cell_length_a 9.0085(1)
_cell_length_b 12.1008(2)
_cell_length_c 12.0467(2)
_cell_measurement_reflns_used 1463
_cell_measurement_temperature 223(2)
_cell_measurement_theta_max 27.88
_cell_measurement_theta_min 0.41
_cell_volume 1312.98(3)
_computing_cell_refinement 'Collect (Nonius B.V., 1998)'
_computing_data_collection 'Collect (Nonius B.V., 1998)'
_computing_data_reduction 'Denzo-SMN (Otwinowski & Minor, 1997)'
_computing_molecular_graphics 'XP (BrukerAXS, 2000)'
_computing_publication_material 'SHELXL-97 (Sheldrcik, 1997)'
_computing_structure_refinement 'SHELXL-97 (Sheldrick, 1997)'
_computing_structure_solution 'SHELXS-97 (Sheldrick, 1990)'
_diffrn_ambient_temperature 223(2)
_diffrn_measured_fraction_theta_full 0.988
_diffrn_measured_fraction_theta_max 0.988
_diffrn_measurement_device_type 'Nonius KappaCCD'
_diffrn_measurement_method '\w and \f scans'
_diffrn_radiation_monochromator graphite
_diffrn_radiation_source 'rotating anode Nonius FR591'
_diffrn_radiation_type MoK\a
_diffrn_radiation_wavelength 0.71073
_diffrn_reflns_av_R_equivalents 0.033
_diffrn_reflns_av_sigmaI/netI 0.0236
_diffrn_reflns_limit_h_max 12
_diffrn_reflns_limit_h_min -8
_diffrn_reflns_limit_k_max 15
_diffrn_reflns_limit_k_min -13
_diffrn_reflns_limit_l_max 16
_diffrn_reflns_limit_l_min -16
_diffrn_reflns_number 8783
_diffrn_reflns_theta_full 28.27
_diffrn_reflns_theta_max 28.27
_diffrn_reflns_theta_min 2.39
_exptl_absorpt_coefficient_mu 1.217
_exptl_absorpt_correction_T_max 0.7506
_exptl_absorpt_correction_T_min 0.6753
_exptl_absorpt_correction_type multi-scan
_exptl_absorpt_process_details 'Denzo (Otwinowski, Borek, Majewski & Minor, 2003)'
_exptl_crystal_colour colourless
_exptl_crystal_density_diffrn 1.742
_exptl_crystal_density_method 'not measured'
_exptl_crystal_description block
_exptl_crystal_F_000 688
_exptl_crystal_size_max 0.35
_exptl_crystal_size_mid 0.30
_exptl_crystal_size_min 0.25
_refine_diff_density_max 0.404
_refine_diff_density_min -0.597
_refine_diff_density_rms 0.063
_refine_ls_extinction_method none
_refine_ls_goodness_of_fit_ref 1.054
_refine_ls_hydrogen_treatment constr
_refine_ls_matrix_type full
_refine_ls_number_parameters 154
_refine_ls_number_reflns 3200
_refine_ls_number_restraints 0
_refine_ls_restrained_S_all 1.054
_refine_ls_R_factor_all 0.0273
_refine_ls_R_factor_gt 0.0243
_refine_ls_shift/su_max 0.001
_refine_ls_shift/su_mean 0.000
_refine_ls_structure_factor_coef Fsqd
_refine_ls_weighting_details 'calc w=1/[\s^2^(Fo^2^)+(0.0236P)^2^+0.9609P] where P=(Fo^2^+2Fc^2^)/3'
_refine_ls_weighting_scheme calc
_refine_ls_wR_factor_gt 0.0587
_refine_ls_wR_factor_ref 0.0603
_reflns_number_gt 2941
_reflns_number_total 3200
_reflns_threshold_expression >2sigma(I)
_cod_data_source_file om900939v_si_003.cif
_cod_data_source_block erk4582
_cod_original_sg_symbol_H-M P21/n
_cod_database_code 4067414

loop_
_symmetry_equiv_pos_as_xyz
'x, y, z'
'-x+1/2, y+1/2, -z+1/2'
'-x, -y, -z'
'x-1/2, -y-1/2, z-1/2'

loop_
_atom_site_label
_atom_site_type_symbol
_atom_site_fract_x
_atom_site_fract_y
_atom_site_fract_z
_atom_site_U_iso_or_equiv
_atom_site_adp_type
_atom_site_occupancy
_atom_site_symmetry_multiplicity
_atom_site_calc_flag
_atom_site_refinement_flags
Zr Zr 0.051378(17) 0.780096(13) 0.203584(14) 0.02170(6) Uani 1 1 d .
Cl1 Cl 0.16941(7) 0.81080(6) 0.02558(5) 0.05051(15) Uani 1 1 d .
Cl2 Cl 0.27974(5) 0.76493(4) 0.31527(4) 0.03593(12) Uani 1 1 d .
C1 C -0.17933(19) 0.89321(14) 0.22954(16) 0.0263(4) Uani 1 1 d .
C2 C -0.0996(2) 0.89238(16) 0.33256(17) 0.0330(4) Uani 1 1 d .
H2 H -0.1298 0.8577 0.3982 0.040 Uiso 1 1 calc R
C3 C 0.0327(2) 0.95278(17) 0.3188(2) 0.0444(6) Uani 1 1 d .
H3 H 0.1046 0.9673 0.3745 0.053 Uiso 1 1 calc R
C4 C 0.0386(2) 0.98709(17) 0.2091(2) 0.0483(6) Uani 1 1 d .
H4 H 0.1160 1.0277 0.1774 0.058 Uiso 1 1 calc R
C5 C -0.0922(2) 0.95048(16) 0.1530(2) 0.0366(5) Uani 1 1 d .
H5 H -0.1164 0.9624 0.0777 0.044 Uiso 1 1 calc R
C6 C -0.32702(19) 0.84019(15) 0.20863(16) 0.0280(4) Uani 1 1 d .
H6 H -0.4013 0.8697 0.2604 0.034 Uiso 1 1 calc R
C7 C -0.3914(3) 0.8376(2) 0.0887(2) 0.0441(5) Uani 1 1 d .
H7A H -0.4801 0.8836 0.0779 0.053 Uiso 1 1 calc R
H7B H -0.3179 0.8532 0.0318 0.053 Uiso 1 1 calc R
C8 C -0.4253(2) 0.71459(17) 0.10241(19) 0.0371(5) Uani 1 1 d .
H8A H -0.3871 0.6686 0.0424 0.045 Uiso 1 1 calc R
H8B H -0.5305 0.6990 0.1147 0.045 Uiso 1 1 calc R
C9 C -0.3287(2) 0.71100(15) 0.20940(16) 0.0268(4) Uani 1 1 d .
H9 H -0.3836 0.6810 0.2731 0.032 Uiso 1 1 calc R
C10 C -0.17738(19) 0.65951(14) 0.19940(15) 0.0253(3) Uani 1 1 d .
C11 C -0.0987(2) 0.63740(17) 0.10175(17) 0.0342(4) Uani 1 1 d .
H11 H -0.1308 0.6539 0.0289 0.041 Uiso 1 1 calc R
C12 C 0.0378(2) 0.58571(17) 0.1326(2) 0.0426(5) Uani 1 1 d .
H12 H 0.1110 0.5615 0.0837 0.051 Uiso 1 1 calc R
C13 C 0.0440(2) 0.57728(16) 0.2475(2) 0.0398(5) Uani 1 1 d .
H13 H 0.1217 0.5453 0.2896 0.048 Uiso 1 1 calc R
C14 C -0.0862(2) 0.62491(15) 0.29022(17) 0.0311(4) Uani 1 1 d .
H14 H -0.1086 0.6324 0.3657 0.037 Uiso 1 1 calc R

loop_
_atom_site_aniso_label
_atom_site_aniso_U_11
_atom_site_aniso_U_22
_atom_site_aniso_U_33
_atom_site_aniso_U_23
_atom_site_aniso_U_13
_atom_site_aniso_U_12
Zr 0.01781(9) 0.02070(10) 0.02673(10) 0.00330(6) 0.00374(6) 0.00103(6)
Cl1 0.0455(3) 0.0702(4) 0.0364(3) 0.0201(3) 0.0162(2) 0.0087(3)
Cl2 0.0254(2) 0.0427(3) 0.0395(3) -0.0017(2) -0.00520(18) 0.00466(19)
C1 0.0229(8) 0.0195(8) 0.0364(10) -0.0021(7) 0.0023(7) 0.0038(6)
C2 0.0309(10) 0.0290(10) 0.0392(10) -0.0110(8) -0.0001(8) 0.0062(8)
C3 0.0327(10) 0.0260(10) 0.0741(16) -0.0173(10) -0.0127(10) 0.0029(8)
C4 0.0307(11) 0.0206(9) 0.094(2) 0.0083(11) 0.0031(11) -0.0030(8)
C5 0.0291(9) 0.0265(9) 0.0545(13) 0.0128(9) 0.0039(9) 0.0059(8)
C6 0.0213(8) 0.0281(9) 0.0347(9) -0.0017(7) 0.0017(7) 0.0042(7)
C7 0.0429(12) 0.0421(12) 0.0467(12) 0.0070(10) -0.0158(10) -0.0004(10)
C8 0.0269(9) 0.0410(12) 0.0431(12) -0.0062(9) -0.0069(8) 0.0021(8)
C9 0.0200(8) 0.0285(9) 0.0319(9) 0.0000(7) 0.0016(7) -0.0018(6)
C10 0.0230(8) 0.0194(8) 0.0334(9) -0.0003(7) 0.0009(7) -0.0022(6)
C11 0.0300(10) 0.0349(10) 0.0377(10) -0.0119(8) 0.0003(8) -0.0009(8)
C12 0.0331(11) 0.0303(10) 0.0646(15) -0.0151(10) 0.0091(10) 0.0067(8)
C13 0.0297(10) 0.0202(9) 0.0693(15) 0.0078(9) -0.0034(9) 0.0029(7)
C14 0.0277(9) 0.0246(9) 0.0409(11) 0.0112(8) -0.0010(8) -0.0038(7)

loop_
_atom_type_symbol
_atom_type_description
_atom_type_scat_dispersion_real
_atom_type_scat_dispersion_imag
_atom_type_scat_source
C C 0.0033 0.0016 'International Tables Vol C Tables 4.2.6.8 and 6.1.1.4'
H H 0.0000 0.0000 'International Tables Vol C Tables 4.2.6.8 and 6.1.1.4'
Cl Cl 0.1484 0.1585 'International Tables Vol C Tables 4.2.6.8 and 6.1.1.4'
Zr Zr -2.9673 0.5597 'International Tables Vol C Tables 4.2.6.8 and 6.1.1.4'

loop_
_geom_angle_atom_site_label_1
_geom_angle_atom_site_label_2
_geom_angle_atom_site_label_3
_geom_angle
Cl1 Zr Cl2 96.83(2)
Cl1 Zr C2 135.90(5)
Cl2 Zr C2 99.30(5)
Cl1 Zr C14 135.38(5)
Cl2 Zr C14 97.66(5)
C2 Zr C14 82.40(7)
Cl1 Zr C11 85.09(5)
Cl2 Zr C11 131.30(5)
C2 Zr C11 112.75(6)
C14 Zr C11 54.27(7)
Cl1 Zr C5 83.82(5)
Cl2 Zr C5 128.43(5)
C2 Zr C5 54.27(7)
C14 Zr C5 117.66(6)
C11 Zr C5 100.22(7)
Cl1 Zr C12 82.09(6)
Cl2 Zr C12 98.78(6)
C2 Zr C12 134.59(7)
C14 Zr C12 54.08(7)
C11 Zr C12 33.01(7)
C5 Zr C12 131.97(8)
Cl1 Zr C4 83.81(6)
Cl2 Zr C4 95.68(6)
C2 Zr C4 54.00(8)
C14 Zr C4 135.92(7)
C11 Zr C4 132.69(7)
C5 Zr C4 32.87(7)
C12 Zr C4 160.87(9)
Cl1 Zr C13 110.32(6)
Cl2 Zr C13 80.56(5)
C2 Zr C13 112.67(8)
C14 Zr C13 32.83(7)
C11 Zr C13 54.00(7)
C5 Zr C13 147.20(7)
C12 Zr C13 32.10(8)
C4 Zr C13 165.65(9)
Cl1 Zr C1 113.68(5)
Cl2 Zr C1 131.45(4)
C2 Zr C1 33.03(6)
C14 Zr C1 86.51(6)
C11 Zr C1 89.80(6)
C5 Zr C1 32.53(6)
C12 Zr C1 121.24(6)
C4 Zr C1 54.15(6)
C13 Zr C1 118.74(6)
Cl1 Zr C3 113.16(6)
Cl2 Zr C3 79.80(5)
C2 Zr C3 32.75(7)
C14 Zr C3 110.86(8)
C11 Zr C3 143.44(7)
C5 Zr C3 53.88(8)
C12 Zr C3 164.75(8)
C4 Zr C3 32.06(8)
C13 Zr C3 133.88(9)
C1 Zr C3 54.20(6)
Cl1 Zr C10 116.08(5)
Cl2 Zr C10 130.24(4)
C2 Zr C10 82.67(6)
C14 Zr C10 32.85(6)
C11 Zr C10 32.60(6)
C5 Zr C10 93.07(6)
C12 Zr C10 54.25(6)
C4 Zr C10 122.67(6)
C13 Zr C10 54.18(6)
C1 Zr C10 68.94(6)
C3 Zr C10 115.34(7)
C5 C1 C2 107.27(17)
C5 C1 C6 127.45(18)
C2 C1 C6 125.27(17)
C5 C1 Zr 73.34(10)
C2 C1 Zr 72.52(10)
C6 C1 Zr 118.75(11)
C3 C2 C1 107.9(2)
C3 C2 Zr 74.72(12)
C1 C2 Zr 74.44(10)
C4 C3 C2 108.31(19)
C4 C3 Zr 73.66(13)
C2 C3 Zr 72.54(11)
C3 C4 C5 108.31(19)
C3 C4 Zr 74.28(12)
C5 C4 Zr 73.35(12)
C1 C5 C4 108.1(2)
C1 C5 Zr 74.13(10)
C4 C5 Zr 73.78(12)
C1 C6 C7 118.87(17)
C1 C6 C9 115.91(14)
C7 C6 C9 88.97(15)
C8 C7 C6 89.46(16)
C7 C8 C9 90.41(15)
C10 C9 C8 116.25(16)
C10 C9 C6 113.86(14)
C8 C9 C6 88.40(14)
C11 C10 C14 107.12(17)
C11 C10 C9 127.98(17)
C14 C10 C9 124.89(17)
C11 C10 Zr 72.74(10)
C14 C10 Zr 72.23(10)
C9 C10 Zr 119.94(11)
C10 C11 C12 108.11(19)
C10 C11 Zr 74.66(11)
C12 C11 Zr 73.68(12)
C13 C12 C11 108.18(19)
C13 C12 Zr 74.22(12)
C11 C12 Zr 73.31(11)
C12 C13 C14 108.36(19)
C12 C13 Zr 73.68(12)
C14 C13 Zr 72.76(11)
C13 C14 C10 108.16(19)
C13 C14 Zr 74.42(11)
C10 C14 Zr 74.91(10)

loop_
_geom_bond_atom_site_label_1
_geom_bond_atom_site_label_2
_geom_bond_distance
Zr Cl1 2.4400(5)
Zr Cl2 2.4435(5)
Zr C2 2.4881(18)
Zr C14 2.4902(18)
Zr C11 2.5001(19)
Zr C5 2.5029(19)
Zr C12 2.505(2)
Zr C4 2.508(2)
Zr C13 2.5116(19)
Zr C1 2.5130(17)
Zr C3 2.516(2)
Zr C10 2.5248(17)
C1 C5 1.405(3)
C1 C2 1.422(3)
C1 C6 1.494(2)
C2 C3 1.411(3)
C3 C4 1.387(4)
C4 C5 1.418(3)
C6 C7 1.547(3)
C6 C9 1.563(3)
C7 C8 1.529(3)
C8 C9 1.542(3)
C9 C10 1.506(2)
C10 C11 1.411(3)
C10 C14 1.419(3)
C11 C12 1.422(3)
C12 C13 1.387(4)
C13 C14 1.413(3)

loop_
_geom_torsion_atom_site_label_1
_geom_torsion_atom_site_label_2
_geom_torsion_atom_site_label_3
_geom_torsion_atom_site_label_4
_geom_torsion
Cl1 Zr C1 C5 -25.05(13)
Cl2 Zr C1 C5 99.05(13)
C2 Zr C1 C5 114.78(17)
C14 Zr C1 C5 -163.81(13)
C11 Zr C1 C5 -109.60(13)
C12 Zr C1 C5 -120.23(14)
C4 Zr C1 C5 37.43(13)
C13 Zr C1 C5 -157.36(13)
C3 Zr C1 C5 77.26(14)
C10 Zr C1 C5 -135.26(14)
Cl1 Zr C1 C2 -139.83(11)
Cl2 Zr C1 C2 -15.72(14)
C14 Zr C1 C2 81.41(12)
C11 Zr C1 C2 135.62(12)
C5 Zr C1 C2 -114.78(17)
C12 Zr C1 C2 124.99(13)
C4 Zr C1 C2 -77.35(14)
C13 Zr C1 C2 87.86(13)
C3 Zr C1 C2 -37.52(12)
C10 Zr C1 C2 109.96(12)
Cl1 Zr C1 C6 98.99(13)
Cl2 Zr C1 C6 -136.91(12)
C2 Zr C1 C6 -121.18(19)
C14 Zr C1 C6 -39.77(14)
C11 Zr C1 C6 14.44(14)
C5 Zr C1 C6 124.0(2)
C12 Zr C1 C6 3.81(17)
C4 Zr C1 C6 161.47(18)
C13 Zr C1 C6 -33.32(17)
C3 Zr C1 C6 -158.71(18)
C10 Zr C1 C6 -11.22(13)
C5 C1 C2 C3 2.2(2)
C6 C1 C2 C3 -178.92(17)
Zr C1 C2 C3 67.81(13)
C5 C1 C2 Zr -65.63(13)
C6 C1 C2 Zr 113.27(17)
Cl1 Zr C2 C3 -55.94(15)
Cl2 Zr C2 C3 54.08(14)
C14 Zr C2 C3 150.65(14)
C11 Zr C2 C3 -163.37(13)
C5 Zr C2 C3 -77.07(15)
C12 Zr C2 C3 166.34(14)
C4 Zr C2 C3 -36.20(13)
C13 Zr C2 C3 137.67(14)
C1 Zr C2 C3 -114.04(18)
C10 Zr C2 C3 -176.21(14)
Cl1 Zr C2 C1 58.10(13)
Cl2 Zr C2 C1 168.12(10)
C14 Zr C2 C1 -95.31(12)
C11 Zr C2 C1 -49.33(13)
C5 Zr C2 C1 36.97(11)
C12 Zr C2 C1 -79.62(15)
C4 Zr C2 C1 77.84(13)
C13 Zr C2 C1 -108.29(12)
C3 Zr C2 C1 114.04(18)
C10 Zr C2 C1 -62.17(11)
C1 C2 C3 C4 -2.1(2)
Zr C2 C3 C4 65.50(16)
C1 C2 C3 Zr -67.63(12)
Cl1 Zr C3 C4 25.36(14)
Cl2 Zr C3 C4 118.48(13)
C2 Zr C3 C4 -115.81(19)
C14 Zr C3 C4 -147.14(12)
C11 Zr C3 C4 -89.51(18)
C5 Zr C3 C4 -37.46(12)
C12 Zr C3 C4 -155.6(2)
C13 Zr C3 C4 -175.36(12)
C1 Zr C3 C4 -77.95(13)
C10 Zr C3 C4 -111.66(13)
Cl1 Zr C3 C2 141.17(12)
Cl2 Zr C3 C2 -125.70(13)
C14 Zr C3 C2 -31.33(15)
C11 Zr C3 C2 26.3(2)
C5 Zr C3 C2 78.36(13)
C12 Zr C3 C2 -39.7(3)
C4 Zr C3 C2 115.81(19)
C13 Zr C3 C2 -59.55(16)
C1 Zr C3 C2 37.87(12)
C10 Zr C3 C2 4.16(16)
C2 C3 C4 C5 1.2(2)
Zr C3 C4 C5 66.00(15)
C2 C3 C4 Zr -64.76(14)
Cl1 Zr C4 C3 -156.67(13)
Cl2 Zr C4 C3 -60.38(13)
C2 Zr C4 C3 37.01(12)
C14 Zr C4 C3 46.79(17)
C11 Zr C4 C3 125.87(13)
C5 Zr C4 C3 115.14(19)
C12 Zr C4 C3 160.61(19)
C13 Zr C4 C3 13.6(3)
C1 Zr C4 C3 78.11(14)
C10 Zr C4 C3 86.22(14)
Cl1 Zr C4 C5 88.19(14)
Cl2 Zr C4 C5 -175.53(13)
C2 Zr C4 C5 -78.14(14)
C14 Zr C4 C5 -68.36(18)
C11 Zr C4 C5 10.72(19)
C12 Zr C4 C5 45.5(3)
C13 Zr C4 C5 -101.5(3)
C1 Zr C4 C5 -37.03(12)
C3 Zr C4 C5 -115.1(2)
C10 Zr C4 C5 -28.92(17)
C2 C1 C5 C4 -1.4(2)
C6 C1 C5 C4 179.71(18)
Zr C1 C5 C4 -66.51(14)
C2 C1 C5 Zr 65.08(12)
C6 C1 C5 Zr -113.78(18)
C3 C4 C5 C1 0.1(2)
Zr C4 C5 C1 66.74(14)
C3 C4 C5 Zr -66.61(15)
Cl1 Zr C5 C1 157.05(12)
Cl2 Zr C5 C1 -109.12(11)
C2 Zr C5 C1 -37.57(11)
C14 Zr C5 C1 18.31(15)
C11 Zr C5 C1 73.18(13)
C12 Zr C5 C1 83.51(15)
C4 Zr C5 C1 -114.8(2)
C13 Zr C5 C1 38.6(2)
C3 Zr C5 C1 -78.31(14)
C10 Zr C5 C1 41.14(12)
Cl1 Zr C5 C4 -88.15(14)
Cl2 Zr C5 C4 5.69(16)
C2 Zr C5 C4 77.24(15)
C14 Zr C5 C4 133.12(14)
C11 Zr C5 C4 -172.01(14)
C12 Zr C5 C4 -161.69(14)
C13 Zr C5 C4 153.35(16)
C1 Zr C5 C4 114.8(2)
C3 Zr C5 C4 36.50(14)
C10 Zr C5 C4 155.94(14)
C5 C1 C6 C7 5.2(3)
C2 C1 C6 C7 -173.47(18)
Zr C1 C6 C7 -85.27(19)
C5 C1 C6 C9 109.4(2)
C2 C1 C6 C9 -69.3(2)
Zr C1 C6 C9 18.9(2)
C1 C6 C7 C8 131.78(17)
C9 C6 C7 C8 12.50(15)
C6 C7 C8 C9 -12.67(15)
C7 C8 C9 C10 -103.40(18)
C7 C8 C9 C6 12.54(16)
C1 C6 C9 C10 -16.1(2)
C7 C6 C9 C10 105.74(18)
C1 C6 C9 C8 -134.28(17)
C7 C6 C9 C8 -12.39(15)
C8 C9 C10 C11 16.1(3)
C6 C9 C10 C11 -84.5(2)
C8 C9 C10 C14 -164.59(17)
C6 C9 C10 C14 94.8(2)
C8 C9 C10 Zr 107.00(16)
C6 C9 C10 Zr 6.4(2)
Cl1 Zr C10 C11 19.63(13)
Cl2 Zr C10 C11 -106.36(12)
C2 Zr C10 C11 157.63(13)
C14 Zr C10 C11 -115.04(17)
C5 Zr C10 C11 104.25(12)
C12 Zr C10 C11 -37.62(12)
C4 Zr C10 C11 119.49(13)
C13 Zr C10 C11 -77.48(13)
C1 Zr C10 C11 126.53(13)
C3 Zr C10 C11 155.37(12)
Cl1 Zr C10 C14 134.67(11)
Cl2 Zr C10 C14 8.69(13)
C2 Zr C10 C14 -87.32(12)
C11 Zr C10 C14 115.04(17)
C5 Zr C10 C14 -140.70(12)
C12 Zr C10 C14 77.42(13)
C4 Zr C10 C14 -125.46(13)
C13 Zr C10 C14 37.57(12)
C1 Zr C10 C14 -118.43(12)
C3 Zr C10 C14 -89.59(13)
Cl1 Zr C10 C9 -104.76(13)
Cl2 Zr C10 C9 129.26(12)
C2 Zr C10 C9 33.25(14)
C14 Zr C10 C9 120.57(19)
C11 Zr C10 C9 -124.4(2)
C5 Zr C10 C9 -20.13(15)
C12 Zr C10 C9 -162.01(18)
C4 Zr C10 C9 -4.89(18)
C13 Zr C10 C9 158.14(17)
C1 Zr C10 C9 2.14(13)
C3 Zr C10 C9 30.98(16)
C14 C10 C11 C12 2.1(2)
C9 C10 C11 C12 -178.49(18)
Zr C10 C11 C12 66.65(14)
C14 C10 C11 Zr -64.53(12)
C9 C10 C11 Zr 114.86(18)
Cl1 Zr C11 C10 -162.37(11)
Cl2 Zr C11 C10 102.84(11)
C2 Zr C11 C10 -24.16(14)
C14 Zr C11 C10 37.26(11)
C5 Zr C11 C10 -79.56(12)
C12 Zr C11 C10 114.59(19)
C4 Zr C11 C10 -85.45(15)
C13 Zr C11 C10 78.07(13)
C1 Zr C11 C10 -48.58(12)
C3 Zr C11 C10 -39.23(19)
Cl1 Zr C11 C12 83.04(13)
Cl2 Zr C11 C12 -11.75(16)
C2 Zr C11 C12 -138.75(13)
C14 Zr C11 C12 -77.33(14)
C5 Zr C11 C12 165.84(14)
C4 Zr C11 C12 159.95(14)
C13 Zr C11 C12 -36.52(14)
C1 Zr C11 C12 -163.17(14)
C3 Zr C11 C12 -153.82(15)
C10 Zr C11 C12 -114.59(19)
C10 C11 C12 C13 -0.7(2)
Zr C11 C12 C13 66.59(15)
C10 C11 C12 Zr -67.31(14)
Cl1 Zr C12 C13 151.80(13)
Cl2 Zr C12 C13 56.05(13)
C2 Zr C12 C13 -56.41(17)
C14 Zr C12 C13 -37.08(12)
C11 Zr C12 C13 -115.04(19)
C5 Zr C12 C13 -133.93(13)
C4 Zr C12 C13 -165.28(19)
C1 Zr C12 C13 -95.25(14)
C3 Zr C12 C13 -27.4(3)
C10 Zr C12 C13 -77.91(14)
Cl1 Zr C12 C11 -93.16(13)
Cl2 Zr C12 C11 171.09(12)
C2 Zr C12 C11 58.63(17)
C14 Zr C12 C11 77.96(13)
C5 Zr C12 C11 -18.89(18)
C4 Zr C12 C11 -50.2(3)
C13 Zr C12 C11 115.04(19)
C1 Zr C12 C11 19.79(16)
C3 Zr C12 C11 87.7(3)
C10 Zr C12 C11 37.13(12)
C11 C12 C13 C14 -1.0(2)
Zr C12 C13 C14 65.00(14)
C11 C12 C13 Zr -65.98(15)
Cl1 Zr C13 C12 -29.95(14)
Cl2 Zr C13 C12 -123.79(13)
C2 Zr C13 C12 140.00(13)
C14 Zr C13 C12 115.76(19)
C11 Zr C13 C12 37.60(12)
C5 Zr C13 C12 81.34(19)
C4 Zr C13 C12 160.4(3)
C1 Zr C13 C12 103.81(13)
C3 Zr C13 C12 170.35(12)
C10 Zr C13 C12 78.16(13)
Cl1 Zr C13 C14 -145.71(12)
Cl2 Zr C13 C14 120.45(13)
C2 Zr C13 C14 24.24(15)
C11 Zr C13 C14 -78.15(13)
C5 Zr C13 C14 -34.4(2)
C12 Zr C13 C14 -115.76(19)
C4 Zr C13 C14 44.6(3)
C1 Zr C13 C14 -11.94(16)
C3 Zr C13 C14 54.59(16)
C10 Zr C13 C14 -37.60(11)
C12 C13 C14 C10 2.3(2)
Zr C13 C14 C10 67.92(13)
C12 C13 C14 Zr -65.61(15)
C11 C10 C14 C13 -2.7(2)
C9 C10 C14 C13 177.86(16)
Zr C10 C14 C13 -67.59(13)
C11 C10 C14 Zr 64.86(13)
C9 C10 C14 Zr -114.55(16)
Cl1 Zr C14 C13 48.79(15)
Cl2 Zr C14 C13 -59.10(13)
C2 Zr C14 C13 -157.53(14)
C11 Zr C14 C13 77.26(14)
C5 Zr C14 C13 159.78(13)
C12 Zr C14 C13 36.23(13)
C4 Zr C14 C13 -165.50(14)
C1 Zr C14 C13 169.53(14)
C3 Zr C14 C13 -141.05(13)
C10 Zr C14 C13 114.22(18)
Cl1 Zr C14 C10 -65.43(13)
Cl2 Zr C14 C10 -173.32(10)
C2 Zr C14 C10 88.25(11)
C11 Zr C14 C10 -36.96(11)
C5 Zr C14 C10 45.56(14)
C12 Zr C14 C10 -77.99(13)
C4 Zr C14 C10 80.28(15)
C13 Zr C14 C10 -114.22(18)
C1 Zr C14 C10 55.31(11)
C3 Zr C14 C10 104.73(12)
